data_4340168
loop_
_publ_author_name
'Kato, Merii'
'Tanase, Tomoaki'
'Mikuriya, Masahiro'

_publ_section_title
;
 Dinuclear copper(II) complexes with {Cu2(mu-hydroxo)bis(mu-carboxylato)}+
 cores and their reactions with sugar phosphate esters: A substrate
 binding model of fructose-1,6-bisphosphatase.
;
_journal_issue 7
_journal_name_full 'Inorganic chemistry'
_journal_page_first 2925
_journal_page_last 2941
_journal_paper_doi 10.1021/ic051942d
_journal_volume 45
_journal_year 2006
_chemical_formula_sum 'C45 H75 Cl Cu2 N6 O10'
_chemical_formula_weight 1022.67
_space_group_IT_number 60
_symmetry_cell_setting orthorhombic
_symmetry_Int_Tables_number 60
_symmetry_space_group_name_Hall '-P 2n 2ab'
_symmetry_space_group_name_H-M 'P b c n'
_cell_angle_alpha 90
_cell_angle_beta 90
_cell_angle_gamma 90
_cell_formula_units_Z 4
_cell_length_a 14.981(7)
_cell_length_b 16.995(4)
_cell_length_c 20.765(6)
_cell_measurement_reflns_used 25
_cell_measurement_temperature 155.2
_cell_measurement_theta_max 14.9
_cell_measurement_theta_min 14.5
_cell_volume 5287(3)
_computing_cell_refinement 'MSC/AFC Diffractometer Control'
_computing_data_collection 'MSC/AFC Diffractometer Control'
_computing_data_reduction 'teXsan Ver. 1.11'
_computing_molecular_graphics ORTEP-II
_computing_publication_material 'teXsan Ver. 1.11'
_computing_structure_refinement 'teXsan Ver. 1.10'
_computing_structure_solution SIR92
_diffrn_measured_fraction_theta_full 0.9959
_diffrn_measured_fraction_theta_max 0.9959
_diffrn_measurement_device_type 'Rigaku AFC7R'
_diffrn_measurement_method \w-2\q
_diffrn_radiation_type 'Mo K\a'
_diffrn_radiation_wavelength 0.7107
_diffrn_reflns_av_R_equivalents 0.088
_diffrn_reflns_limit_h_max 17
_diffrn_reflns_limit_h_min 0
_diffrn_reflns_limit_k_max 20
_diffrn_reflns_limit_k_min 0
_diffrn_reflns_limit_l_max 24
_diffrn_reflns_limit_l_min 0
_diffrn_reflns_number 4631
_diffrn_reflns_theta_full 24.96
_diffrn_reflns_theta_max 24.96
_diffrn_standards_decay_% 13.40
_diffrn_standards_interval_count 150
_diffrn_standards_number 3
_exptl_absorpt_coefficient_mu 0.911
_exptl_absorpt_correction_T_max 0.695
_exptl_absorpt_correction_T_min 0.472
_exptl_absorpt_correction_type psi-scan
_exptl_absorpt_process_details '(North, Phillips & Mathews, 1968)'
_exptl_crystal_colour paleblue
_exptl_crystal_density_diffrn 1.285
_exptl_crystal_density_method 'not measured'
_exptl_crystal_description prismatic
_exptl_crystal_size_max 0.450
_exptl_crystal_size_mid 0.450
_exptl_crystal_size_min 0.400
_refine_diff_density_max 1.17
_refine_diff_density_min -0.43
_refine_ls_extinction_coef 0.0048(3)
_refine_ls_extinction_method 'Zachariasen(1967) type 2 Gaussian isotropic'
_refine_ls_goodness_of_fit_ref 2.343
_refine_ls_hydrogen_treatment noref
_refine_ls_number_parameters 332
_refine_ls_number_reflns 2595
_refine_ls_R_factor_gt 0.0777
_refine_ls_shift/su_max 0.0519
_refine_ls_structure_factor_coef Fsqd
_refine_ls_weighting_details 'w = 1/[\s^2^(Fo^2^) + (0.03100(Max(Fo^2^,0) + 2Fc^2^)/3)^2^]'
_refine_ls_weighting_scheme calc
_refine_ls_wR_factor_ref 0.1608
_reflns_number_gt 2595
_reflns_number_total 4627
_reflns_threshold_expression F^2^>2.0\s(F^2^)
_cod_data_source_file ic051942dsi20060202_013414.cif
_cod_data_source_block '[Cu2(OH)(XDK)(tetmen)2]Cl_compound_1b'
_cod_original_cell_volume 5287(2)
_cod_original_sg_symbol_H-M 'P 21/b 2/c 21/n'
_cod_original_formula_sum 'C45 H75 Cl Cu2 N6 O10 '
_cod_database_code 4340168

loop_
_symmetry_equiv_pos_as_xyz
x,y,z
1/2-x,1/2-y,1/2+z
1/2+x,1/2-y,-z
-x,y,1/2-z
-x,-y,-z
1/2+x,1/2+y,1/2-z
1/2-x,1/2+y,z
x,-y,1/2+z

loop_
_atom_site_label
_atom_site_type_symbol
_atom_site_fract_x
_atom_site_fract_y
_atom_site_fract_z
_atom_site_U_iso_or_equiv
_atom_site_adp_type
_atom_site_occupancy
_atom_site_calc_flag
_atom_site_refinement_flags
Cu(1) Cu -0.10864(6) 0.10723(4) 0.25577(3) 0.0432(2) Uani 1.00 d .
Cl(1) Cl 0.0127(3) -0.2508(3) 0.1715(2) 0.085(1) Uani 0.50 d P
O(1) O 0.0000 0.0472(3) 0.2500 0.046(2) Uani 1.00 d S
O(11) O -0.0633(3) 0.1726(3) 0.3374(2) 0.055(1) Uani 1.00 d .
O(12) O 0.0866(3) 0.1659(3) 0.3300(2) 0.054(2) Uani 1.00 d .
O(13) O -0.1393(3) 0.3616(3) 0.3753(2) 0.054(2) Uani 1.00 d .
O(14) O 0.1615(3) 0.3675(3) 0.3613(2) 0.046(1) Uani 1.00 d .
O(41) O -0.0378(7) -0.0759(6) 0.1502(5) 0.067(3) Uani 0.50 d P
N(1) N -0.2279(4) 0.1620(3) 0.2601(2) 0.048(2) Uani 1.00 d .
N(2) N -0.1880(6) 0.0160(6) 0.3051(5) 0.033(3) Uani 0.50 d P
N(3) N -0.1692(8) 0.0090(7) 0.2235(6) 0.056(4) Uani 0.50 d P
N(11) N 0.0109(3) 0.3592(3) 0.3676(2) 0.036(1) Uani 1.00 d .
C(1) C -0.2224(6) 0.2474(4) 0.2545(5) 0.102(3) Uani 1.00 d .
C(2) C -0.2709(7) 0.1385(7) 0.3243(4) 0.134(4) Uani 1.00 d .
C(3) C -0.2858(6) 0.1319(7) 0.2072(5) 0.110(4) Uani 1.00 d .
C(4) C -0.2792(10) 0.0405(9) 0.3169(8) 0.060(5) Uani 0.50 d P
C(5) C -0.2694(10) 0.0283(9) 0.2315(9) 0.068(5) Uani 0.50 d P
C(6) C -0.1413(9) 0.0031(9) 0.3680(6) 0.055(4) Uani 0.50 d P
C(7) C -0.1498(10) -0.0088(9) 0.1550(7) 0.054(5) Uani 0.50 d P
C(8) C -0.1716(7) -0.0616(5) 0.2686(4) 0.095(3) Uani 1.00 d .
C(11) C 0.0158(5) 0.1748(4) 0.3597(3) 0.051(2) Uani 1.00 d .
C(12) C -0.0684(5) 0.3459(4) 0.4008(3) 0.039(2) Uani 1.00 d .
C(13) C 0.0971(4) 0.3488(3) 0.3924(3) 0.037(2) Uani 1.00 d .
C(14) C 0.0249(6) 0.0972(4) 0.4603(5) 0.081(3) Uani 1.00 d .
C(15) C -0.1427(5) 0.3393(5) 0.5073(3) 0.063(3) Uani 1.00 d .
C(16) C 0.1920(5) 0.3450(5) 0.4906(3) 0.058(2) Uani 1.00 d .
C(17) C 0.0205(5) 0.1833(4) 0.4357(3) 0.046(2) Uani 1.00 d .
C(18) C -0.0606(5) 0.2204(4) 0.4656(3) 0.055(2) Uani 1.00 d .
C(19) C -0.0606(5) 0.3119(4) 0.4686(3) 0.047(2) Uani 1.00 d .
C(20) C 0.0244(4) 0.3413(4) 0.4995(3) 0.043(2) Uani 1.00 d .
C(21) C 0.1035(5) 0.3147(4) 0.4609(3) 0.043(2) Uani 1.00 d .
C(22) C 0.1076(5) 0.2237(4) 0.4565(3) 0.049(2) Uani 1.00 d .
C(31) C 0.0000 0.3592(5) 0.2500 0.037(2) Uani 1.00 d S
C(32) C 0.0057(4) 0.4013(3) 0.3075(3) 0.034(2) Uani 1.00 d .
C(33) C 0.0052(4) 0.4831(3) 0.3085(3) 0.035(2) Uani 1.00 d .
C(34) C 0.0000 0.5221(4) 0.2500 0.035(2) Uani 1.00 d S
C(35) C 0.0099(5) 0.5280(4) 0.3710(3) 0.045(2) Uani 1.00 d .
C(41) C -0.1230(9) -0.0872(9) 0.1174(6) 0.057(5) Uani 0.50 d P
H(1) H -0.1981 0.3253 0.4846 0.0722 Uiso 1.00 calc .
H(2) H -0.1368 0.3105 0.5477 0.0722 Uiso 1.00 calc .
H(3) H -0.1676 0.3985 0.4968 0.0722 Uiso 1.00 calc .
H(4) H 0.0025 0.3259 0.5512 0.0722 Uiso 1.00 calc .
H(5) H 0.0205 0.4025 0.4925 0.0722 Uiso 1.00 calc .
H(6) H -0.0680 0.1991 0.5111 0.0722 Uiso 1.00 calc .
H(7) H -0.1060 0.1859 0.4266 0.0722 Uiso 1.00 calc .
H(8) H 0.0000 0.5784 0.2500 0.0425 Uiso 1.00 calc S
H(9) H 0.1947 0.4013 0.4880 0.0679 Uiso 1.00 calc .
H(10) H 0.1989 0.3288 0.5333 0.0679 Uiso 1.00 calc .
H(11) H 0.1561 0.2010 0.4242 0.0722 Uiso 1.00 calc .
H(12) H 0.1080 0.2050 0.5005 0.0722 Uiso 1.00 calc .
H(13) H 0.0713 0.0695 0.4445 0.0951 Uiso 1.00 calc .
H(14) H -0.0207 0.0145 0.2066 0.0722 Uiso 0.50 calc P
H(15) H -0.0230 -0.0727 0.1254 0.0722 Uiso 1.00 calc .
H(16) H 0.0000 0.3034 0.2500 0.0425 Uiso 1.00 calc S
H(17) H 0.0639 0.5149 0.3925 0.0539 Uiso 1.00 calc .
H(18) H 0.0091 0.5828 0.3620 0.0539 Uiso 1.00 calc .
H(19) H -0.0395 0.5146 0.3972 0.0539 Uiso 1.00 calc .
H(20) H -0.0316 0.0716 0.4530 0.0951 Uiso 1.00 calc .
H(21) H 0.0301 0.0991 0.5086 0.0951 Uiso 1.00 calc .
H(22) H 0.2421 0.3249 0.4655 0.0679 Uiso 1.00 calc .

loop_
_atom_site_aniso_label
_atom_site_aniso_U_11
_atom_site_aniso_U_22
_atom_site_aniso_U_33
_atom_site_aniso_U_12
_atom_site_aniso_U_13
_atom_site_aniso_U_23
Cu(1) 0.0685(5) 0.0308(3) 0.0303(4) -0.0027(4) -0.0008(4) -0.0005(4)
Cl(1) 0.070(3) 0.098(3) 0.088(3) 0.023(3) -0.027(2) -0.063(2)
O(1) 0.069(4) 0.038(3) 0.030(3) 0.0000 0.009(3) 0.0000
O(11) 0.065(3) 0.039(3) 0.060(3) 0.008(3) -0.024(3) -0.012(2)
O(12) 0.057(3) 0.051(3) 0.054(3) 0.002(3) -0.014(2) -0.012(2)
O(13) 0.049(3) 0.056(3) 0.056(3) -0.005(3) -0.011(2) 0.001(2)
O(14) 0.046(3) 0.049(3) 0.043(2) -0.009(2) -0.014(2) 0.011(2)
O(41) 0.084(8) 0.058(6) 0.059(6) -0.015(6) 0.014(6) -0.014(5)
N(1) 0.063(4) 0.040(3) 0.040(3) -0.007(3) 0.009(3) -0.001(3)
N(2) 0.009(5) 0.051(7) 0.038(5) -0.005(5) 0.004(4) 0.001(5)
N(3) 0.059(8) 0.044(7) 0.067(8) -0.003(6) -0.008(6) -0.012(6)
N(11) 0.039(3) 0.033(2) 0.037(3) -0.003(3) -0.013(3) 0.001(2)
C(1) 0.095(7) 0.034(4) 0.177(10) 0.001(4) -0.041(7) 0.016(6)
C(2) 0.155(9) 0.149(10) 0.098(6) 0.087(7) 0.092(6) 0.060(6)
C(3) 0.067(6) 0.151(9) 0.113(7) -0.040(6) 0.014(5) -0.077(6)
C(4) 0.051(10) 0.045(9) 0.08(1) 0.004(8) 0.017(8) 0.023(8)
C(5) 0.042(9) 0.049(9) 0.11(1) 0.015(7) -0.009(9) 0.008(9)
C(6) 0.048(9) 0.07(1) 0.043(8) -0.021(8) -0.008(7) 0.033(7)
C(7) 0.045(9) 0.049(9) 0.068(10) 0.002(8) 0.012(8) -0.022(7)
C(8) 0.163(9) 0.042(4) 0.079(6) -0.023(6) -0.018(6) 0.000(4)
C(11) 0.073(5) 0.020(3) 0.060(4) -0.007(4) -0.032(4) -0.001(3)
C(12) 0.048(4) 0.032(4) 0.038(4) -0.007(3) -0.005(3) -0.005(3)
C(13) 0.044(4) 0.027(3) 0.038(3) -0.006(3) -0.008(3) 0.001(3)
C(14) 0.106(8) 0.037(4) 0.099(6) -0.009(5) -0.030(5) 0.020(4)
C(15) 0.073(6) 0.065(5) 0.050(4) 0.006(5) 0.013(4) 0.005(4)
C(16) 0.076(6) 0.060(5) 0.037(4) -0.009(4) -0.019(4) 0.002(3)
C(17) 0.058(5) 0.037(3) 0.044(4) -0.009(3) -0.016(3) 0.005(3)
C(18) 0.082(5) 0.042(4) 0.041(4) -0.020(4) -0.007(4) 0.007(3)
C(19) 0.060(5) 0.045(4) 0.035(3) -0.015(4) -0.008(3) 0.003(3)
C(20) 0.058(5) 0.041(4) 0.031(3) -0.007(3) 0.000(3) 0.002(3)
C(21) 0.058(4) 0.042(4) 0.029(3) -0.007(4) -0.019(3) 0.004(3)
C(22) 0.064(5) 0.043(4) 0.038(3) -0.006(4) -0.011(4) 0.009(3)
C(31) 0.039(5) 0.032(4) 0.039(5) 0.0000 -0.011(5) 0.0000
C(32) 0.034(3) 0.034(3) 0.032(3) -0.001(4) -0.010(3) 0.003(3)
C(33) 0.031(3) 0.034(3) 0.041(3) -0.003(4) -0.012(3) -0.002(3)
C(34) 0.043(5) 0.027(4) 0.034(5) 0.0000 -0.011(5) 0.0000
C(35) 0.062(5) 0.040(3) 0.033(3) 0.000(4) -0.011(3) -0.008(3)
C(41) 0.046(9) 0.08(1) 0.044(7) -0.023(8) -0.011(7) -0.008(7)

loop_
_atom_type_symbol
_atom_type_description
_atom_type_scat_dispersion_real
_atom_type_scat_dispersion_imag
_atom_type_scat_source
C C 0.003 0.002
;International Tables for Crystallography
(1992, Vol. C, Tables 4.2.6.8 and 6.1.1.1)
;
H H 0.000 0.000
;International Tables for Crystallography
(1992, Vol. C, Table 6.1.1.2)
;
N N 0.006 0.003
;International Tables for Crystallography
(1992, Vol. C, Tables 4.2.6.8 and 6.1.1.1)
;
O O 0.011 0.006
;International Tables for Crystallography
(1992, Vol. C, Tables 4.2.6.8 and 6.1.1.1)
;
Cl Cl 0.148 0.159
;International Tables for Crystallography
(1992, Vol. C, Tables 4.2.6.8 and 6.1.1.1)
;
Cu Cu 0.320 1.265
;International Tables for Crystallography
(1992, Vol. C, Tables 4.2.6.8 and 6.1.1.1)
;

loop_
_geom_angle_atom_site_label_1
_geom_angle_atom_site_label_2
_geom_angle_atom_site_label_3
_geom_angle
_geom_angle_site_symmetry_1
_geom_angle_site_symmetry_3
_geom_angle_publ_flag
O(1) Cu(1) O(11) 93.2(2) . . yes
O(1) Cu(1) O(12) 93.8(2) . 4_555 yes
O(1) Cu(1) N(1) 175.4(2) . . yes
O(1) Cu(1) N(2) 96.4(3) . . yes
O(1) Cu(1) N(3) 85.5(4) . . yes
O(11) Cu(1) O(12) 112.4(2) . 4_555 yes
O(11) Cu(1) N(1) 90.3(2) . . yes
O(11) Cu(1) N(2) 99.7(3) . . yes
O(11) Cu(1) N(3) 146.9(4) . . yes
O(12) Cu(1) N(1) 87.6(2) 4_555 . yes
O(12) Cu(1) N(2) 145.6(3) 4_555 . yes
O(12) Cu(1) N(3) 100.7(4) 4_555 . yes
N(1) Cu(1) N(2) 80.0(3) . . yes
N(1) Cu(1) N(3) 89.9(4) . . yes
N(2) Cu(1) N(3) 47.9(4) . . yes
Cu(1) O(1) Cu(1) 116.0(3) . 4_555 yes
Cu(1) O(11) C(11) 126.9(5) . . yes
Cu(1) O(12) C(11) 128.7(4) 4_555 . yes
Cu(1) N(1) C(1) 114.0(5) . . yes
Cu(1) N(1) C(2) 106.9(5) . . yes
Cu(1) N(1) C(3) 108.9(5) . . yes
C(1) N(1) C(2) 110.7(7) . . yes
C(1) N(1) C(3) 108.4(7) . . yes
C(2) N(1) C(3) 107.8(7) . . yes
Cu(1) N(2) N(3) 60.2(5) . . yes
Cu(1) N(2) C(4) 112.5(8) . . yes
Cu(1) N(2) C(6) 104.9(7) . . yes
Cu(1) N(2) C(8) 106.7(6) . . yes
N(3) N(2) C(4) 109.8(10) . . yes
N(3) N(2) C(6) 140.6(9) . . yes
N(3) N(2) C(8) 55.3(6) . . yes
C(4) N(2) C(6) 109(1) . . yes
C(4) N(2) C(8) 118.6(10) . . yes
C(6) N(2) C(8) 103.3(9) . . yes
Cu(1) N(3) N(2) 71.9(5) . . yes
Cu(1) N(3) C(5) 103.1(8) . . yes
Cu(1) N(3) C(7) 113.6(9) . . yes
Cu(1) N(3) C(8) 117.4(8) . . yes
N(2) N(3) C(5) 73.8(9) . . yes
N(2) N(3) C(7) 171(1) . . yes
N(2) N(3) C(8) 56.3(6) . . yes
C(5) N(3) C(7) 109(1) . . yes
C(5) N(3) C(8) 94.5(10) . . yes
C(7) N(3) C(8) 115(1) . . yes
C(12) N(11) C(13) 125.7(5) . . yes
C(12) N(11) C(32) 117.6(5) . . yes
C(13) N(11) C(32) 115.6(5) . . yes
N(1) C(2) C(4) 102.2(8) . . yes
N(1) C(3) C(5) 92.8(8) . . yes
N(2) C(4) C(2) 103(1) . . yes
N(2) C(4) C(5) 73.9(9) . . yes
C(2) C(4) C(5) 101.5(10) . . yes
N(3) C(5) C(3) 107(1) . . yes
N(3) C(5) C(4) 102(1) . . yes
C(3) C(5) C(4) 98.5(10) . . yes
N(3) C(7) C(41) 133(1) . . yes
N(2) C(8) N(3) 68.4(7) . . yes
O(11) C(11) O(12) 127.8(7) . . yes
O(11) C(11) C(17) 114.0(7) . . yes
O(12) C(11) C(17) 118.0(6) . . yes
O(13) C(12) N(11) 119.6(6) . . yes
O(13) C(12) C(19) 123.4(6) . . yes
N(11) C(12) C(19) 117.0(6) . . yes
O(14) C(13) N(11) 120.4(5) . . yes
O(14) C(13) C(21) 123.1(6) . . yes
N(11) C(13) C(21) 116.5(6) . . yes
C(11) C(17) C(14) 104.0(6) . . yes
C(11) C(17) C(18) 114.4(6) . . yes
C(11) C(17) C(22) 111.0(5) . . yes
C(14) C(17) C(18) 107.1(6) . . yes
C(14) C(17) C(22) 107.0(6) . . yes
C(18) C(17) C(22) 112.6(6) . . yes
C(17) C(18) C(19) 115.8(6) . . yes
C(12) C(19) C(15) 107.8(6) . . yes
C(12) C(19) C(18) 110.0(5) . . yes
C(12) C(19) C(20) 109.3(5) . . yes
C(15) C(19) C(18) 108.9(6) . . yes
C(15) C(19) C(20) 110.6(6) . . yes
C(18) C(19) C(20) 110.3(6) . . yes
C(19) C(20) C(21) 109.9(5) . . yes
C(13) C(21) C(16) 107.2(5) . . yes
C(13) C(21) C(20) 109.3(5) . . yes
C(13) C(21) C(22) 108.9(5) . . yes
C(16) C(21) C(20) 111.3(5) . . yes
C(16) C(21) C(22) 108.7(6) . . yes
C(20) C(21) C(22) 111.3(6) . . yes
C(17) C(22) C(21) 115.4(6) . . yes
C(32) C(31) C(32) 118.2(7) . 4_555 yes
N(11) C(32) C(31) 119.3(5) . . yes
N(11) C(32) C(33) 119.0(5) . . yes
C(31) C(32) C(33) 121.7(5) . . yes
C(32) C(33) C(34) 117.8(5) . . yes
C(32) C(33) C(35) 121.2(5) . . yes
C(34) C(33) C(35) 121.0(5) . . yes
C(33) C(34) C(33) 122.8(7) . 4_555 yes
O(41) C(41) C(7) 83.2(10) . . yes

loop_
_geom_bond_atom_site_label_1
_geom_bond_atom_site_label_2
_geom_bond_distance
_geom_bond_site_symmetry_2
_geom_bond_publ_flag
Cu(1) O(1) 1.925(3) . yes
Cu(1) O(11) 2.136(4) . yes
Cu(1) O(12) 2.068(5) 4_555 yes
Cu(1) N(1) 2.016(6) . yes
Cu(1) N(2) 2.207(10) . yes
Cu(1) N(3) 2.01(1) . yes
O(11) C(11) 1.273(8) . yes
O(12) C(11) 1.236(8) . yes
O(13) C(12) 1.216(8) . yes
O(14) C(13) 1.204(7) . yes
O(41) C(41) 1.46(2) . yes
N(1) C(1) 1.457(9) . yes
N(1) C(2) 1.533(9) . yes
N(1) C(3) 1.49(1) . yes
N(2) N(3) 1.72(2) . yes
N(2) C(4) 1.45(2) . yes
N(2) C(6) 1.50(2) . yes
N(2) C(8) 1.54(1) . yes
N(3) C(5) 1.55(2) . yes
N(3) C(7) 1.48(2) . yes
N(3) C(8) 1.52(1) . yes
N(11) C(12) 1.392(8) . yes
N(11) C(13) 1.402(8) . yes
N(11) C(32) 1.440(7) . yes
C(2) C(4) 1.68(2) . yes
C(3) C(5) 1.85(2) . yes
C(4) C(5) 1.79(2) . yes
C(7) C(41) 1.60(2) . yes
C(11) C(17) 1.587(10) . yes
C(12) C(19) 1.527(9) . yes
C(13) C(21) 1.539(8) . yes
C(14) C(17) 1.552(10) . yes
C(15) C(19) 1.54(1) . yes
C(16) C(21) 1.549(9) . yes
C(17) C(18) 1.50(1) . yes
C(17) C(22) 1.536(9) . yes
C(18) C(19) 1.556(10) . yes
C(19) C(20) 1.511(9) . yes
C(20) C(21) 1.501(9) . yes
C(21) C(22) 1.550(9) . yes
C(31) C(32) 1.395(7) . yes
C(31) C(32) 1.395(7) 4_555 yes
C(32) C(33) 1.391(8) . yes
C(33) C(34) 1.385(7) . yes
C(33) C(35) 1.507(8) . yes
